data_7025238
loop_
_publ_author_name
'Yang, Yi'
'Cui, Dongmei'
'Chen, Xuesi'

_publ_section_title
;
 The behavior of pyrrolyl ligands within the rare-earth metal alkyl
 complexes. Insertion of C=N and C=O double bonds into Ln-sigma-C bonds.
;
_journal_issue 16
_journal_name_full 'Dalton transactions (Cambridge, England : 2003)'
_journal_page_first 3959
_journal_page_last 3967
_journal_paper_doi 10.1039/b926038b
_journal_volume 39
_journal_year 2010
_chemical_formula_sum 'C37 H61 N2 O Si2 Y'
_chemical_formula_weight 694.97
_chemical_name_systematic
;
?
;
_space_group_IT_number 19
_symmetry_cell_setting orthorhombic
_symmetry_space_group_name_Hall 'P 2ac 2ab'
_symmetry_space_group_name_H-M 'P 21 21 21'
_atom_sites_solution_hydrogens geom
_atom_sites_solution_primary direct
_atom_sites_solution_secondary difmap
_audit_creation_method SHELXL-97
_cell_angle_alpha 90.00
_cell_angle_beta 90.00
_cell_angle_gamma 90.00
_cell_formula_units_Z 4
_cell_length_a 10.1398(6)
_cell_length_b 18.4371(11)
_cell_length_c 20.6375(12)
_cell_measurement_temperature 187(2)
_cell_volume 3858.1(4)
_computing_structure_refinement 'SHELXL-97 (Sheldrick, 1997)'
_computing_structure_solution 'SHELXS-97 (Sheldrick, 1990)'
_diffrn_ambient_temperature 187(2)
_diffrn_measured_fraction_theta_full 0.998
_diffrn_measured_fraction_theta_max 0.998
_diffrn_radiation_monochromator graphite
_diffrn_radiation_source 'fine-focus sealed tube'
_diffrn_radiation_type MoK\a
_diffrn_radiation_wavelength 0.71073
_diffrn_reflns_av_R_equivalents 0.0657
_diffrn_reflns_av_sigmaI/netI 0.0952
_diffrn_reflns_limit_h_max 12
_diffrn_reflns_limit_h_min -11
_diffrn_reflns_limit_k_max 22
_diffrn_reflns_limit_k_min -22
_diffrn_reflns_limit_l_max 25
_diffrn_reflns_limit_l_min -20
_diffrn_reflns_number 23028
_diffrn_reflns_theta_full 26.05
_diffrn_reflns_theta_max 26.05
_diffrn_reflns_theta_min 1.48
_exptl_absorpt_coefficient_mu 1.602
_exptl_absorpt_correction_T_max 0.8934
_exptl_absorpt_correction_T_min 0.6142
_exptl_absorpt_correction_type multi-scan
_exptl_crystal_density_diffrn 1.196
_exptl_crystal_density_method 'not measured'
_exptl_crystal_F_000 1488
_exptl_crystal_size_max 0.34
_exptl_crystal_size_mid 0.16
_exptl_crystal_size_min 0.07
_refine_diff_density_max 0.525
_refine_diff_density_min -0.381
_refine_diff_density_rms 0.067
_refine_ls_abs_structure_details 'Flack H D (1983), Acta Cryst. A39, 876-881'
_refine_ls_abs_structure_Flack -0.030(8)
_refine_ls_extinction_method none
_refine_ls_goodness_of_fit_ref 0.582
_refine_ls_hydrogen_treatment constr
_refine_ls_matrix_type full
_refine_ls_number_parameters 402
_refine_ls_number_reflns 7613
_refine_ls_number_restraints 0
_refine_ls_restrained_S_all 0.582
_refine_ls_R_factor_all 0.0715
_refine_ls_R_factor_gt 0.0473
_refine_ls_shift/su_max 0.015
_refine_ls_shift/su_mean 0.001
_refine_ls_structure_factor_coef Fsqd
_refine_ls_weighting_details 'calc w=1/[\s^2^(Fo^2^)+(0.1364P)^2^+15.8970P] where P=(Fo^2^+2Fc^2^)/3'
_refine_ls_weighting_scheme calc
_refine_ls_wR_factor_gt 0.1176
_refine_ls_wR_factor_ref 0.1439
_reflns_number_gt 5760
_reflns_number_total 7613
_reflns_threshold_expression >2sigma(I)
_cod_data_source_file b926038b.txt
_cod_data_source_block 5
_cod_depositor_comments
;
The following automatic conversions were performed:

'_symmetry_cell_setting' value 'Orthorhombic' changed to
'orthorhombic' according to
/home/saulius/struct/CIF-dictionaries/cif_core.dic dictionary named
'cif_core.dic' version 2.4.2 from
2011-04-26.

'_exptl_absorpt_correction_type' value 'Multi-scan'
changed to 'multi-scan' according to
/home/saulius/struct/CIF-dictionaries/cif_core.dic dictionary named
'cif_core.dic' version 2.4.2 from 2011-04-26.

Automatic conversion script
Id: cif_fix_values 1891 2012-01-12 08:04:46Z andrius 
;
_cod_original_sg_symbol_H-M P2(1)2(1)2(1)
_cod_database_code 7025238

loop_
_symmetry_equiv_pos_as_xyz
'x, y, z'
'-x+1/2, -y, z+1/2'
'-x, y+1/2, -z+1/2'
'x+1/2, -y+1/2, -z'

loop_
_atom_site_label
_atom_site_type_symbol
_atom_site_fract_x
_atom_site_fract_y
_atom_site_fract_z
_atom_site_U_iso_or_equiv
_atom_site_adp_type
_atom_site_occupancy
_atom_site_symmetry_multiplicity
_atom_site_calc_flag
_atom_site_refinement_flags
Y Y 1.00951(4) 1.04533(2) 0.927570(19) 0.02424(12) Uani 1 1 d .
N1 N 0.9058(4) 0.9173(2) 0.9275(2) 0.0264(8) Uani 1 1 d .
N2 N 0.8114(4) 1.0455(2) 0.98649(19) 0.0291(8) Uani 1 1 d .
O O 1.1965(3) 0.97273(19) 0.90043(17) 0.0356(9) Uani 1 1 d .
Si1 Si 1.12584(19) 1.05184(11) 1.10591(7) 0.0494(4) Uani 1 1 d .
Si2 Si 0.70984(15) 1.13425(9) 0.82730(7) 0.0363(4) Uani 1 1 d .
C1 C 0.9480(5) 0.8449(3) 0.9099(2) 0.0275(11) Uani 1 1 d .
C2 C 0.9215(6) 0.8165(3) 0.8482(3) 0.0365(12) Uani 1 1 d .
C3 C 0.9627(6) 0.7462(3) 0.8342(3) 0.0452(15) Uani 1 1 d .
H3 H 0.9473 0.7273 0.7931 0.054 Uiso 1 1 calc R
C4 C 1.0253(6) 0.7043(3) 0.8794(3) 0.0485(15) Uani 1 1 d .
H4 H 1.0510 0.6572 0.8694 0.058 Uiso 1 1 calc R
C5 C 1.0499(6) 0.7329(3) 0.9400(3) 0.0436(14) Uani 1 1 d .
H5 H 1.0921 0.7040 0.9706 0.052 Uiso 1 1 calc R
C6 C 1.0143(5) 0.8022(3) 0.9568(2) 0.0315(10) Uani 1 1 d .
C7 C 0.8472(6) 0.8601(3) 0.7975(3) 0.0443(14) Uani 1 1 d .
H7 H 0.8517 0.9113 0.8103 0.053 Uiso 1 1 calc R
C8 C 0.9052(9) 0.8539(4) 0.7296(3) 0.065(2) Uani 1 1 d .
H8A H 0.8924 0.8055 0.7137 0.098 Uiso 1 1 calc R
H8B H 0.9978 0.8646 0.7311 0.098 Uiso 1 1 calc R
H8C H 0.8619 0.8877 0.7014 0.098 Uiso 1 1 calc R
C9 C 0.7009(7) 0.8378(4) 0.7975(4) 0.065(2) Uani 1 1 d .
H9A H 0.6639 0.8463 0.8397 0.098 Uiso 1 1 calc R
H9B H 0.6938 0.7872 0.7871 0.098 Uiso 1 1 calc R
H9C H 0.6540 0.8659 0.7659 0.098 Uiso 1 1 calc R
C10 C 1.0432(5) 0.8306(3) 1.0242(3) 0.0367(12) Uani 1 1 d .
H10 H 1.0455 0.8837 1.0219 0.044 Uiso 1 1 calc R
C11 C 0.9364(7) 0.8096(4) 1.0721(3) 0.0605(17) Uani 1 1 d .
H11A H 0.9326 0.7578 1.0756 0.091 Uiso 1 1 calc R
H11B H 0.8529 0.8277 1.0572 0.091 Uiso 1 1 calc R
H11C H 0.9561 0.8302 1.1137 0.091 Uiso 1 1 calc R
C12 C 1.1765(7) 0.8050(4) 1.0500(3) 0.066(2) Uani 1 1 d .
H12A H 1.2447 0.8187 1.0201 0.099 Uiso 1 1 calc R
H12B H 1.1756 0.7532 1.0547 0.099 Uiso 1 1 calc R
H12C H 1.1931 0.8271 1.0913 0.099 Uiso 1 1 calc R
C13 C 0.7934(5) 0.9195(3) 0.9588(2) 0.0310(11) Uani 1 1 d .
H13 H 0.7451 0.8767 0.9618 0.037 Uiso 1 1 calc R
C14 C 0.7405(5) 0.9817(3) 0.9883(2) 0.0296(11) Uani 1 1 d .
C15 C 0.6286(5) 0.9889(3) 1.0277(3) 0.0391(13) Uani 1 1 d .
H15 H 0.5656 0.9536 1.0365 0.047 Uiso 1 1 calc R
C16 C 0.6309(6) 1.0585(3) 1.0506(3) 0.0474(15) Uani 1 1 d .
H16 H 0.5693 1.0798 1.0780 0.057 Uiso 1 1 calc R
C17 C 0.7425(6) 1.0912(3) 1.0251(3) 0.0435(14) Uani 1 1 d .
H17 H 0.7672 1.1388 1.0335 0.052 Uiso 1 1 calc R
C18 C 0.9880(5) 1.0991(3) 0.8077(2) 0.0303(10) Uani 1 1 d .
C19 C 1.1146(5) 1.1242(3) 0.8279(2) 0.0316(12) Uani 1 1 d .
C20 C 1.0962(5) 1.1741(3) 0.8784(2) 0.0328(12) Uani 1 1 d .
C21 C 0.9600(5) 1.1820(3) 0.8901(2) 0.0300(11) Uani 1 1 d .
C22 C 0.8900(5) 1.1350(3) 0.8468(2) 0.0298(11) Uani 1 1 d .
C23 C 1.2448(6) 1.1088(4) 0.7948(3) 0.0475(15) Uani 1 1 d .
H23A H 1.3092 1.0954 0.8267 0.071 Uiso 1 1 calc R
H23B H 1.2740 1.1514 0.7723 0.071 Uiso 1 1 calc R
H23C H 1.2337 1.0698 0.7645 0.071 Uiso 1 1 calc R
C24 C 1.2059(6) 1.2172(3) 0.9104(3) 0.0453(15) Uani 1 1 d .
H24A H 1.2277 1.2583 0.8839 0.068 Uiso 1 1 calc R
H24B H 1.2823 1.1870 0.9153 0.068 Uiso 1 1 calc R
H24C H 1.1771 1.2336 0.9522 0.068 Uiso 1 1 calc R
C25 C 0.9053(6) 1.2368(3) 0.9364(3) 0.0419(13) Uani 1 1 d .
H25A H 0.9046 1.2837 0.9161 0.063 Uiso 1 1 calc R
H25B H 0.9592 1.2384 0.9746 0.063 Uiso 1 1 calc R
H25C H 0.8169 1.2235 0.9480 0.063 Uiso 1 1 calc R
C26 C 0.9653(5) 1.0508(3) 0.7502(2) 0.0393(12) Uani 1 1 d .
H26A H 1.0130 1.0063 0.7558 0.059 Uiso 1 1 calc R
H26B H 0.9954 1.0747 0.7116 0.059 Uiso 1 1 calc R
H26C H 0.8728 1.0404 0.7463 0.059 Uiso 1 1 calc R
C27 C 0.6859(7) 1.1824(4) 0.7489(3) 0.0557(17) Uani 1 1 d .
H27A H 0.7298 1.2285 0.7504 0.084 Uiso 1 1 calc R
H27B H 0.5934 1.1898 0.7415 0.084 Uiso 1 1 calc R
H27C H 0.7221 1.1538 0.7143 0.084 Uiso 1 1 calc R
C28 C 0.6025(6) 1.1797(5) 0.8886(3) 0.063(2) Uani 1 1 d .
H28A H 0.5128 1.1796 0.8737 0.095 Uiso 1 1 calc R
H28B H 0.6314 1.2289 0.8947 0.095 Uiso 1 1 calc R
H28C H 0.6080 1.1541 0.9290 0.095 Uiso 1 1 calc R
C29 C 0.6433(6) 1.0403(4) 0.8190(3) 0.0576(17) Uani 1 1 d .
H29A H 0.6894 1.0155 0.7850 0.086 Uiso 1 1 calc R
H29B H 0.5510 1.0425 0.8087 0.086 Uiso 1 1 calc R
H29C H 0.6552 1.0147 0.8590 0.086 Uiso 1 1 calc R
C30 C 1.1169(6) 1.0890(3) 1.0238(2) 0.0352(12) Uani 1 1 d .
H30A H 1.2083 1.0952 1.0110 0.042 Uiso 1 1 calc R
H30B H 1.0824 1.1376 1.0296 0.042 Uiso 1 1 calc R
C31 C 1.1548(13) 1.1209(5) 1.1696(4) 0.118(5) Uani 1 1 d .
H31A H 1.0926 1.1598 1.1647 0.177 Uiso 1 1 calc R
H31B H 1.2428 1.1396 1.1656 0.177 Uiso 1 1 calc R
H31C H 1.1440 1.0991 1.2115 0.177 Uiso 1 1 calc R
C32 C 0.9742(7) 1.0023(4) 1.1313(3) 0.0623(19) Uani 1 1 d .
H32A H 0.9531 0.9661 1.0995 0.094 Uiso 1 1 calc R
H32B H 0.9022 1.0359 1.1350 0.094 Uiso 1 1 calc R
H32C H 0.9891 0.9794 1.1724 0.094 Uiso 1 1 calc R
C33 C 1.2707(8) 0.9867(5) 1.1128(4) 0.089(3) Uani 1 1 d .
H33A H 1.3518 1.0135 1.1103 0.134 Uiso 1 1 calc R
H33B H 1.2671 0.9522 1.0780 0.134 Uiso 1 1 calc R
H33C H 1.2663 0.9617 1.1535 0.134 Uiso 1 1 calc R
C34 C 1.3234(6) 0.9755(4) 0.9324(3) 0.0543(16) Uani 1 1 d .
H34A H 1.3121 0.9753 0.9791 0.065 Uiso 1 1 calc R
H34B H 1.3702 1.0194 0.9202 0.065 Uiso 1 1 calc R
C35 C 1.3981(7) 0.9106(4) 0.9114(4) 0.0616(19) Uani 1 1 d .
H35A H 1.4140 0.8783 0.9476 0.074 Uiso 1 1 calc R
H35B H 1.4822 0.9243 0.8926 0.074 Uiso 1 1 calc R
C36 C 1.3102(10) 0.8742(5) 0.8608(4) 0.097(3) Uani 1 1 d .
H36A H 1.3612 0.8612 0.8227 0.117 Uiso 1 1 calc R
H36B H 1.2705 0.8306 0.8784 0.117 Uiso 1 1 calc R
C37 C 1.2117(6) 0.9254(4) 0.8445(3) 0.0492(15) Uani 1 1 d .
H37A H 1.1292 0.9010 0.8349 0.059 Uiso 1 1 calc R
H37B H 1.2381 0.9532 0.8067 0.059 Uiso 1 1 calc R

loop_
_atom_site_aniso_label
_atom_site_aniso_U_11
_atom_site_aniso_U_22
_atom_site_aniso_U_33
_atom_site_aniso_U_23
_atom_site_aniso_U_13
_atom_site_aniso_U_12
Y 0.0270(2) 0.0250(2) 0.02072(19) 0.00013(17) 0.00025(19) 0.0006(2)
N1 0.0277(19) 0.028(2) 0.0240(19) 0.0011(17) 0.0038(19) 0.0029(16)
N2 0.030(2) 0.027(2) 0.030(2) -0.0034(19) 0.0063(16) -0.001(2)
O 0.0285(18) 0.042(2) 0.0365(19) -0.0043(16) 0.0036(15) 0.0064(15)
Si1 0.0705(11) 0.0517(10) 0.0261(7) 0.0027(7) -0.0083(7) -0.0128(10)
Si2 0.0283(8) 0.0473(9) 0.0334(8) 0.0048(7) -0.0046(6) 0.0037(7)
C1 0.030(2) 0.024(2) 0.029(3) -0.0002(18) 0.0100(19) 0.0002(19)
C2 0.044(3) 0.032(3) 0.033(3) -0.007(2) 0.006(2) 0.001(2)
C3 0.052(4) 0.038(3) 0.045(3) -0.018(3) 0.012(3) -0.002(3)
C4 0.056(4) 0.029(3) 0.061(4) -0.008(2) 0.007(3) 0.006(3)
C5 0.046(3) 0.030(3) 0.055(4) 0.007(2) 0.004(3) 0.006(2)
C6 0.027(3) 0.029(2) 0.039(3) -0.0021(19) 0.007(2) 0.001(2)
C7 0.067(4) 0.033(3) 0.032(3) -0.007(2) -0.007(3) -0.002(3)
C8 0.105(6) 0.059(4) 0.031(3) -0.014(3) 0.000(4) -0.003(4)
C9 0.067(5) 0.062(4) 0.067(5) -0.001(4) -0.019(4) 0.003(4)
C10 0.042(3) 0.028(3) 0.041(3) 0.003(2) 0.000(2) 0.007(2)
C11 0.081(5) 0.060(4) 0.040(3) 0.004(3) 0.008(4) -0.015(4)
C12 0.065(5) 0.073(5) 0.060(4) -0.007(4) -0.027(4) 0.023(4)
C13 0.034(3) 0.029(3) 0.030(3) 0.005(2) 0.002(2) -0.007(2)
C14 0.029(3) 0.031(3) 0.029(3) -0.004(2) 0.002(2) 0.004(2)
C15 0.033(3) 0.039(3) 0.045(3) -0.001(3) 0.011(2) 0.000(2)
C16 0.046(3) 0.053(4) 0.044(3) -0.010(3) 0.016(3) 0.009(3)
C17 0.047(3) 0.036(3) 0.048(3) -0.011(3) 0.009(3) 0.005(3)
C18 0.031(3) 0.038(2) 0.023(2) 0.0026(18) 0.000(2) 0.000(2)
C19 0.028(3) 0.040(3) 0.028(3) 0.009(2) 0.004(2) -0.003(2)
C20 0.038(3) 0.031(3) 0.029(3) 0.004(2) -0.008(2) -0.006(2)
C21 0.039(3) 0.022(2) 0.029(3) 0.0022(19) -0.003(2) 0.001(2)
C22 0.032(3) 0.031(3) 0.026(3) 0.011(2) -0.002(2) 0.001(2)
C23 0.035(3) 0.058(4) 0.049(4) 0.018(3) 0.009(3) 0.002(3)
C24 0.050(3) 0.043(3) 0.043(3) 0.006(3) -0.012(3) -0.016(3)
C25 0.055(3) 0.030(3) 0.040(3) -0.003(2) -0.001(3) 0.008(2)
C26 0.047(3) 0.039(3) 0.032(3) 0.000(2) 0.002(2) -0.002(3)
C27 0.051(4) 0.072(4) 0.045(4) 0.012(3) -0.011(3) 0.012(3)
C28 0.036(3) 0.104(6) 0.050(4) -0.001(4) 0.001(3) 0.018(4)
C29 0.040(3) 0.061(4) 0.072(4) 0.013(4) -0.015(3) -0.010(3)
C30 0.041(3) 0.038(3) 0.026(3) 0.004(2) -0.002(2) -0.008(2)
C31 0.230(13) 0.084(6) 0.040(4) -0.003(4) -0.032(6) -0.061(8)
C32 0.075(5) 0.074(4) 0.039(3) 0.009(3) 0.015(3) -0.002(4)
C33 0.073(5) 0.124(8) 0.070(5) 0.055(5) -0.014(4) 0.008(5)
C34 0.041(3) 0.064(4) 0.057(4) -0.010(3) -0.016(3) 0.012(3)
C35 0.046(4) 0.053(4) 0.086(6) -0.001(4) -0.001(4) 0.010(3)
C36 0.128(8) 0.094(6) 0.070(5) -0.039(5) -0.030(5) 0.067(6)
C37 0.046(4) 0.054(4) 0.047(4) -0.016(3) 0.009(3) 0.003(3)

loop_
_atom_type_symbol
_atom_type_description
_atom_type_scat_dispersion_real
_atom_type_scat_dispersion_imag
_atom_type_scat_source
C C 0.0033 0.0016 'International Tables Vol C Tables 4.2.6.8 and 6.1.1.4'
H H 0.0000 0.0000 'International Tables Vol C Tables 4.2.6.8 and 6.1.1.4'
N N 0.0061 0.0033 'International Tables Vol C Tables 4.2.6.8 and 6.1.1.4'
O O 0.0106 0.0060 'International Tables Vol C Tables 4.2.6.8 and 6.1.1.4'
Si Si 0.0817 0.0704 'International Tables Vol C Tables 4.2.6.8 and 6.1.1.4'
Y Y -2.7962 3.5667 'International Tables Vol C Tables 4.2.6.8 and 6.1.1.4'

loop_
_geom_angle_atom_site_label_1
_geom_angle_atom_site_label_2
_geom_angle_atom_site_label_3
_geom_angle
N2 Y O 143.30(14)
N2 Y C30 87.68(17)
O Y C30 91.23(17)
N2 Y N1 69.72(13)
O Y N1 79.12(12)
C30 Y N1 119.37(15)
N2 Y C22 86.19(15)
O Y C22 124.52(14)
C30 Y C22 121.34(17)
N1 Y C22 112.61(15)
N2 Y C18 114.12(15)
O Y C18 93.19(14)
C30 Y C18 132.63(17)
N1 Y C18 107.76(14)
C22 Y C18 31.43(15)
N2 Y C21 89.29(15)
O Y C21 127.40(14)
C30 Y C21 90.50(17)
N1 Y C21 141.40(14)
C22 Y C21 31.23(15)
C18 Y C21 50.95(15)
N2 Y C20 117.84(16)
O Y C20 98.31(15)
C30 Y C20 82.54(16)
N1 Y C20 157.82(14)
C22 Y C20 50.83(16)
C18 Y C20 50.15(15)
C21 Y C20 30.19(17)
N2 Y C19 136.20(15)
O Y C19 79.18(15)
C30 Y C19 105.47(17)
N1 Y C19 130.09(15)
C22 Y C19 51.05(15)
C18 Y C19 30.57(16)
C21 Y C19 49.97(16)
C20 Y C19 29.74(16)
C13 N1 C1 114.2(4)
C13 N1 Y 109.0(3)
C1 N1 Y 136.2(3)
C17 N2 C14 104.3(4)
C17 N2 Y 138.4(4)
C14 N2 Y 117.3(3)
C34 O C37 106.8(4)
C34 O Y 125.4(3)
C37 O Y 127.3(3)
C30 Si1 C32 113.7(3)
C30 Si1 C31 114.1(3)
C32 Si1 C31 105.6(4)
C30 Si1 C33 110.0(3)
C32 Si1 C33 107.9(4)
C31 Si1 C33 105.0(5)
C27 Si2 C29 108.4(3)
C27 Si2 C28 107.4(3)
C29 Si2 C28 105.5(4)
C27 Si2 C22 108.1(3)
C29 Si2 C22 112.3(3)
C28 Si2 C22 114.9(3)
C2 C1 C6 120.2(4)
C2 C1 N1 121.0(4)
C6 C1 N1 118.8(4)
C3 C2 C1 118.6(5)
C3 C2 C7 119.9(5)
C1 C2 C7 121.5(5)
C4 C3 C2 121.6(5)
C4 C3 H3 119.2
C2 C3 H3 119.2
C3 C4 C5 119.1(5)
C3 C4 H4 120.4
C5 C4 H4 120.4
C6 C5 C4 122.4(5)
C6 C5 H5 118.8
C4 C5 H5 118.8
C5 C6 C1 118.0(5)
C5 C6 C10 120.2(5)
C1 C6 C10 121.8(4)
C2 C7 C8 113.7(6)
C2 C7 C9 109.6(5)
C8 C7 C9 110.6(6)
C2 C7 H7 107.6
C8 C7 H7 107.6
C9 C7 H7 107.6
C7 C8 H8A 109.5
C7 C8 H8B 109.5
H8A C8 H8B 109.5
C7 C8 H8C 109.5
H8A C8 H8C 109.5
H8B C8 H8C 109.5
C7 C9 H9A 109.5
C7 C9 H9B 109.5
H9A C9 H9B 109.5
C7 C9 H9C 109.5
H9A C9 H9C 109.5
H9B C9 H9C 109.5
C6 C10 C11 111.8(5)
C6 C10 C12 112.5(5)
C11 C10 C12 109.1(5)
C6 C10 H10 107.7
C11 C10 H10 107.7
C12 C10 H10 107.7
C10 C11 H11A 109.5
C10 C11 H11B 109.5
H11A C11 H11B 109.5
C10 C11 H11C 109.5
H11A C11 H11C 109.5
H11B C11 H11C 109.5
C10 C12 H12A 109.5
C10 C12 H12B 109.5
H12A C12 H12B 109.5
C10 C12 H12C 109.5
H12A C12 H12C 109.5
H12B C12 H12C 109.5
N1 C13 C14 124.8(5)
N1 C13 H13 117.6
C14 C13 H13 117.6
N2 C14 C13 119.1(4)
N2 C14 C15 110.8(4)
C13 C14 C15 129.6(5)
C16 C15 C14 106.0(5)
C16 C15 H15 127.0
C14 C15 H15 127.0
C15 C16 C17 106.9(5)
C15 C16 H16 126.5
C17 C16 H16 126.5
N2 C17 C16 112.0(5)
N2 C17 H17 124.0
C16 C17 H17 124.0
C19 C18 C22 107.9(4)
C19 C18 C26 124.2(5)
C22 C18 C26 127.5(5)
C19 C18 Y 77.1(3)
C22 C18 Y 73.0(3)
C26 C18 Y 121.6(3)
C20 C19 C18 108.1(4)
C20 C19 C23 125.1(5)
C18 C19 C23 126.3(5)
C20 C19 Y 74.8(3)
C18 C19 Y 72.3(3)
C23 C19 Y 125.4(4)
C19 C20 C21 109.0(5)
C19 C20 C24 124.7(5)
C21 C20 C24 126.1(5)
C19 C20 Y 75.5(3)
C21 C20 Y 73.1(3)
C24 C20 Y 122.0(3)
C20 C21 C22 108.4(5)
C20 C21 C25 122.8(5)
C22 C21 C25 128.5(5)
C20 C21 Y 76.7(3)
C22 C21 Y 72.8(3)
C25 C21 Y 121.3(3)
C21 C22 C18 106.6(4)
C21 C22 Si2 128.4(4)
C18 C22 Si2 123.4(4)
C21 C22 Y 75.9(3)
C18 C22 Y 75.5(3)
Si2 C22 Y 125.4(2)
C19 C23 H23A 109.5
C19 C23 H23B 109.5
H23A C23 H23B 109.5
C19 C23 H23C 109.5
H23A C23 H23C 109.5
H23B C23 H23C 109.5
C20 C24 H24A 109.5
C20 C24 H24B 109.5
H24A C24 H24B 109.5
C20 C24 H24C 109.5
H24A C24 H24C 109.5
H24B C24 H24C 109.5
C21 C25 H25A 109.5
C21 C25 H25B 109.5
H25A C25 H25B 109.5
C21 C25 H25C 109.5
H25A C25 H25C 109.5
H25B C25 H25C 109.5
C18 C26 H26A 109.5
C18 C26 H26B 109.5
H26A C26 H26B 109.5
C18 C26 H26C 109.5
H26A C26 H26C 109.5
H26B C26 H26C 109.5
Si2 C27 H27A 109.5
Si2 C27 H27B 109.5
H27A C27 H27B 109.5
Si2 C27 H27C 109.5
H27A C27 H27C 109.5
H27B C27 H27C 109.5
Si2 C28 H28A 109.5
Si2 C28 H28B 109.5
H28A C28 H28B 109.5
Si2 C28 H28C 109.5
H28A C28 H28C 109.5
H28B C28 H28C 109.5
Si2 C29 H29A 109.5
Si2 C29 H29B 109.5
H29A C29 H29B 109.5
Si2 C29 H29C 109.5
H29A C29 H29C 109.5
H29B C29 H29C 109.5
Si1 C30 Y 131.5(3)
Si1 C30 H30A 104.4
Y C30 H30A 104.4
Si1 C30 H30B 104.4
Y C30 H30B 104.4
H30A C30 H30B 105.6
Si1 C31 H31A 109.5
Si1 C31 H31B 109.5
H31A C31 H31B 109.5
Si1 C31 H31C 109.5
H31A C31 H31C 109.5
H31B C31 H31C 109.5
Si1 C32 H32A 109.5
Si1 C32 H32B 109.5
H32A C32 H32B 109.5
Si1 C32 H32C 109.5
H32A C32 H32C 109.5
H32B C32 H32C 109.5
Si1 C33 H33A 109.5
Si1 C33 H33B 109.5
H33A C33 H33B 109.5
Si1 C33 H33C 109.5
H33A C33 H33C 109.5
H33B C33 H33C 109.5
O C34 C35 107.0(5)
O C34 H34A 110.3
C35 C34 H34A 110.3
O C34 H34B 110.3
C35 C34 H34B 110.3
H34A C34 H34B 108.6
C34 C35 C36 104.8(6)
C34 C35 H35A 110.8
C36 C35 H35A 110.8
C34 C35 H35B 110.8
C36 C35 H35B 110.8
H35A C35 H35B 108.9
C37 C36 C35 106.4(6)
C37 C36 H36A 110.5
C35 C36 H36A 110.5
C37 C36 H36B 110.4
C35 C36 H36B 110.4
H36A C36 H36B 108.6
C36 C37 O 106.6(6)
C36 C37 H37A 110.4
O C37 H37A 110.4
C36 C37 H37B 110.4
O C37 H37B 110.4
H37A C37 H37B 108.6

loop_
_geom_bond_atom_site_label_1
_geom_bond_atom_site_label_2
_geom_bond_distance
Y N2 2.348(4)
Y O 2.388(3)
Y C30 2.404(5)
Y N1 2.585(4)
Y C22 2.642(5)
Y C18 2.675(4)
Y C21 2.682(5)
Y C20 2.728(5)
Y C19 2.736(5)
N1 C13 1.311(6)
N1 C1 1.448(6)
N2 C17 1.353(7)
N2 C14 1.379(6)
O C34 1.446(6)
O C37 1.456(7)
Si1 C30 1.830(5)
Si1 C32 1.864(7)
Si1 C31 1.854(8)
Si1 C33 1.902(9)
Si2 C27 1.862(6)
Si2 C29 1.866(7)
Si2 C28 1.869(7)
Si2 C22 1.871(5)
C1 C2 1.403(7)
C1 C6 1.417(7)
C2 C3 1.392(7)
C2 C7 1.519(8)
C3 C4 1.367(9)
C3 H3 0.9300
C4 C5 1.380(8)
C4 H4 0.9300
C5 C6 1.373(7)
C5 H5 0.9300
C6 C10 1.516(7)
C7 C8 1.524(8)
C7 C9 1.540(10)
C7 H7 0.9800
C8 H8A 0.9600
C8 H8B 0.9600
C8 H8C 0.9600
C9 H9A 0.9600
C9 H9B 0.9600
C9 H9C 0.9600
C10 C11 1.515(8)
C10 C12 1.527(8)
C10 H10 0.9800
C11 H11A 0.9600
C11 H11B 0.9600
C11 H11C 0.9600
C12 H12A 0.9600
C12 H12B 0.9600
C12 H12C 0.9600
C13 C14 1.404(7)
C13 H13 0.9300
C14 C15 1.403(7)
C15 C16 1.367(8)
C15 H15 0.9300
C16 C17 1.386(8)
C16 H16 0.9300
C17 H17 0.9300
C18 C19 1.427(7)
C18 C22 1.440(7)
C18 C26 1.502(7)
C19 C20 1.402(7)
C19 C23 1.513(8)
C20 C21 1.409(8)
C20 C24 1.518(7)
C21 C22 1.434(7)
C21 C25 1.498(7)
C23 H23A 0.9600
C23 H23B 0.9600
C23 H23C 0.9600
C24 H24A 0.9600
C24 H24B 0.9600
C24 H24C 0.9600
C25 H25A 0.9600
C25 H25B 0.9600
C25 H25C 0.9600
C26 H26A 0.9600
C26 H26B 0.9600
C26 H26C 0.9600
C27 H27A 0.9600
C27 H27B 0.9600
C27 H27C 0.9600
C28 H28A 0.9600
C28 H28B 0.9600
C28 H28C 0.9600
C29 H29A 0.9600
C29 H29B 0.9600
C29 H29C 0.9600
C30 H30A 0.9700
C30 H30B 0.9700
C31 H31A 0.9600
C31 H31B 0.9600
C31 H31C 0.9600
C32 H32A 0.9600
C32 H32B 0.9600
C32 H32C 0.9600
C33 H33A 0.9600
C33 H33B 0.9600
C33 H33C 0.9600
C34 C35 1.482(9)
C34 H34A 0.9700
C34 H34B 0.9700
C35 C36 1.528(11)
C35 H35A 0.9700
C35 H35B 0.9700
C36 C37 1.414(10)
C36 H36A 0.9700
C36 H36B 0.9700
C37 H37A 0.9700
C37 H37B 0.9700
